data_4349679
loop_
_publ_author_name
'Chen, Fengli'
'Bai, Dongjie'
'Wang, Xia'
'He, Yabing'

_publ_section_title
;
 A comparative study of the effect of functional groups on C2H2 adsorption
 in NbO-type metal--organic frameworks
;
_journal_issue 6
_journal_name_full 'Inorganic Chemistry Frontiers'
_journal_page_first 960
_journal_paper_doi 10.1039/C7QI00063D
_journal_volume 4
_journal_year 2017
_chemical_formula_sum 'C23 H13 Cu2 F3 O10'
_chemical_formula_weight 633.41
_space_group_IT_number 166
_space_group_name_Hall '-R 3 2"'
_space_group_name_H-M_alt 'R -3 m :H'
_symmetry_cell_setting trigonal
_symmetry_space_group_name_H-M 'R -3 m :H'
_atom_sites_solution_hydrogens geom
_atom_sites_solution_primary direct
_atom_sites_solution_secondary difmap
_audit_creation_method SHELXL-97
_audit_update_record
;
2017-01-23 deposited with the CCDC.
2017-03-30 downloaded from the CCDC.
;
_cell_angle_alpha 90.00
_cell_angle_beta 90.00
_cell_angle_gamma 120.00
_cell_formula_units_Z 9
_cell_length_a 18.5503(6)
_cell_length_b 18.5503(6)
_cell_length_c 38.8068(12)
_cell_measurement_reflns_used 66045
_cell_measurement_temperature 293(2)
_cell_measurement_theta_max 25.02
_cell_measurement_theta_min 1.00
_cell_volume 11564.9(6)
_computing_cell_refinement 'Bruker SMART'
_computing_data_collection 'Bruker SMART'
_computing_data_reduction 'Bruker SAINT'
_computing_molecular_graphics 'Bruker SHELXTL'
_computing_publication_material 'Bruker SHELXTL'
_computing_structure_refinement 'SHELXL-97 (Sheldrick, 1997)'
_computing_structure_solution 'SHELXS-97 (Sheldrick, 1990)'
_diffrn_ambient_temperature 293(2)
_diffrn_measured_fraction_theta_full 1.000
_diffrn_measured_fraction_theta_max 1.000
_diffrn_measurement_device_type 'Bruker SMART APEX II CCD area detector'
_diffrn_measurement_method 'omega scans'
_diffrn_radiation_monochromator graphite
_diffrn_radiation_source 'fine-focus sealed tube'
_diffrn_radiation_type MoK\a
_diffrn_radiation_wavelength 0.71073
_diffrn_reflns_av_R_equivalents 0.1244
_diffrn_reflns_av_sigmaI/netI 0.0491
_diffrn_reflns_limit_h_max 22
_diffrn_reflns_limit_h_min -22
_diffrn_reflns_limit_k_max 22
_diffrn_reflns_limit_k_min -22
_diffrn_reflns_limit_l_max 46
_diffrn_reflns_limit_l_min -46
_diffrn_reflns_number 66045
_diffrn_reflns_theta_full 25.02
_diffrn_reflns_theta_max 25.02
_diffrn_reflns_theta_min 1.37
_exptl_absorpt_coefficient_mu 0.865
_exptl_absorpt_correction_T_max 0.9033
_exptl_absorpt_correction_T_min 0.8325
_exptl_absorpt_correction_type empirical
_exptl_crystal_colour green
_exptl_crystal_density_diffrn 0.819
_exptl_crystal_density_method 'not measured'
_exptl_crystal_description block
_exptl_crystal_F_000 2844
_exptl_crystal_size_max 0.22
_exptl_crystal_size_mid 0.18
_exptl_crystal_size_min 0.12
_platon_squeeze_details
;
;
_refine_diff_density_max 0.719
_refine_diff_density_min -0.547
_refine_diff_density_rms 0.180
_refine_ls_extinction_coef 0.00081(11)
_refine_ls_extinction_expression Fc^*^=kFc[1+0.001xFc^2^\l^3^/sin(2\q)]^-1/4^
_refine_ls_extinction_method SHELXL
_refine_ls_goodness_of_fit_ref 1.204
_refine_ls_hydrogen_treatment mixed
_refine_ls_matrix_type full
_refine_ls_number_parameters 116
_refine_ls_number_reflns 2506
_refine_ls_number_restraints 25
_refine_ls_restrained_S_all 1.220
_refine_ls_R_factor_all 0.0720
_refine_ls_R_factor_gt 0.0557
_refine_ls_shift/su_max 0.001
_refine_ls_shift/su_mean 0.000
_refine_ls_structure_factor_coef Fsqd
_refine_ls_weighting_details 'calc w=1/[\s^2^(Fo^2^)+(0.0867P)^2^+0.0000P] where P=(Fo^2^+2Fc^2^)/3'
_refine_ls_weighting_scheme calc
_refine_ls_wR_factor_gt 0.1476
_refine_ls_wR_factor_ref 0.1604
_reflns_number_gt 1944
_reflns_number_total 2506
_reflns_threshold_expression >2sigma(I)
_cod_data_source_file c7qi00063d2.cif
_cod_data_source_block d
_cod_original_sg_symbol_H-M R-3m
_cod_database_code 4349679

loop_
_symmetry_equiv_pos_as_xyz
'x, y, z'
'-y, x-y, z'
'-x+y, -x, z'
'y, x, -z'
'-x, -x+y, -z'
'x-y, -y, -z'
'x+2/3, y+1/3, z+1/3'
'-y+2/3, x-y+1/3, z+1/3'
'-x+y+2/3, -x+1/3, z+1/3'
'y+2/3, x+1/3, -z+1/3'
'-x+2/3, -x+y+1/3, -z+1/3'
'x-y+2/3, -y+1/3, -z+1/3'
'x+1/3, y+2/3, z+2/3'
'-y+1/3, x-y+2/3, z+2/3'
'-x+y+1/3, -x+2/3, z+2/3'
'y+1/3, x+2/3, -z+2/3'
'-x+1/3, -x+y+2/3, -z+2/3'
'x-y+1/3, -y+2/3, -z+2/3'
'-x, -y, -z'
'y, -x+y, -z'
'x-y, x, -z'
'-y, -x, z'
'x, x-y, z'
'-x+y, y, z'
'-x+2/3, -y+1/3, -z+1/3'
'y+2/3, -x+y+1/3, -z+1/3'
'x-y+2/3, x+1/3, -z+1/3'
'-y+2/3, -x+1/3, z+1/3'
'x+2/3, x-y+1/3, z+1/3'
'-x+y+2/3, y+1/3, z+1/3'
'-x+1/3, -y+2/3, -z+2/3'
'y+1/3, -x+y+2/3, -z+2/3'
'x-y+1/3, x+2/3, -z+2/3'
'-y+1/3, -x+2/3, z+2/3'
'x+1/3, x-y+2/3, z+2/3'
'-x+y+1/3, y+2/3, z+2/3'

loop_
_atom_site_label
_atom_site_type_symbol
_atom_site_fract_x
_atom_site_fract_y
_atom_site_fract_z
_atom_site_U_iso_or_equiv
_atom_site_adp_type
_atom_site_occupancy
_atom_site_symmetry_multiplicity
_atom_site_calc_flag
_atom_site_refinement_flags
_atom_site_disorder_assembly
_atom_site_disorder_group
C1 C 0.4522(2) 0.0919(2) 0.02763(9) 0.0377(9) Uani 1 1 d . . .
C2 C 0.4300(2) 0.1505(2) 0.04467(9) 0.0366(9) Uani 1 1 d . A .
C3 C 0.4449(3) 0.22244(17) 0.02802(12) 0.0369(12) Uani 1 2 d S . .
H3 H 0.4650 0.2325 0.0055 0.044 Uiso 1 2 calc SR A .
C4 C 0.4000(3) 0.1347(2) 0.07805(10) 0.0458(10) Uani 1 1 d . . .
H4 H 0.3904 0.0863 0.0892 0.055 Uiso 1 1 calc R A .
C5 C 0.3841(4) 0.1921(2) 0.09499(15) 0.0509(16) Uani 1 2 d S . .
C6 C 0.3561(5) 0.1781(2) 0.13208(15) 0.0558(17) Uani 1 2 d SU . .
Cu1 Cu 0.524059(16) 0.04812(3) -0.027862(13) 0.0282(3) Uani 1 2 d S . .
O1 O 0.48133(16) 0.11018(15) -0.00268(6) 0.0409(7) Uani 1 1 d . A -1
O2 O 0.44081(19) 0.02942(15) 0.04454(6) 0.0454(7) Uani 1 1 d . . -1
O1W O 0.56226(19) 0.1245(4) -0.07305(14) 0.108(2) Uani 1 2 d S A .
C7 C 0.2818(3) 0.1040(3) 0.14234(12) 0.065(3) Uani 0.50 1 d PDU . .
H7A H 0.2466 0.0626 0.1254 0.078 Uiso 0.25 1 d PR B 1
C9 C 0.2153(3) 0.0346(3) 0.11670(12) 0.097(9) Uani 0.25 1 d PRD . 2
F1 F 0.2050(3) 0.0673(3) 0.08738(12) 0.099(5) Uani 0.25 1 d PRD . 2
F2 F 0.2392(3) -0.0211(3) 0.11017(12) 0.116(5) Uani 0.25 1 d PRD . 2
F3 F 0.1392(3) -0.0104(3) 0.13060(12) 0.157(8) Uani 0.25 1 d PRD . 2
C8 C 0.2659(3) 0.0961(3) 0.17691(12) 0.061(2) Uani 0.50 1 d PRU . .
H8A H 0.2145 0.0564 0.1877 0.073 Uiso 0.50 1 d PR . .

loop_
_atom_site_aniso_label
_atom_site_aniso_U_11
_atom_site_aniso_U_22
_atom_site_aniso_U_33
_atom_site_aniso_U_23
_atom_site_aniso_U_13
_atom_site_aniso_U_12
C1 0.051(2) 0.028(2) 0.031(2) -0.0078(16) -0.0052(17) 0.0172(18)
C2 0.051(2) 0.0296(19) 0.0277(19) -0.0041(15) -0.0022(17) 0.0192(18)
C3 0.050(3) 0.039(2) 0.025(3) -0.0018(12) -0.004(2) 0.0252(17)
C4 0.069(3) 0.036(2) 0.036(2) 0.0020(17) 0.007(2) 0.029(2)
C5 0.082(5) 0.050(2) 0.032(3) 0.0055(15) 0.011(3) 0.041(2)
C6 0.095(5) 0.047(2) 0.041(3) 0.0063(16) 0.013(3) 0.047(2)
Cu1 0.0423(4) 0.0175(4) 0.0166(4) 0.0007(2) 0.00033(11) 0.00876(18)
O1 0.0607(18) 0.0362(15) 0.0293(14) 0.0030(11) 0.0062(12) 0.0268(14)
O2 0.077(2) 0.0337(15) 0.0303(14) 0.0016(12) 0.0093(13) 0.0314(14)
O1W 0.122(3) 0.126(5) 0.078(4) 0.083(4) 0.0417(18) 0.063(2)
C7 0.098(7) 0.052(5) 0.046(5) 0.007(4) 0.015(4) 0.038(5)
C9 0.058(13) 0.082(16) 0.059(13) -0.035(12) 0.032(11) -0.035(12)
F1 0.103(9) 0.118(11) 0.034(5) 0.000(5) 0.000(6) 0.025(8)
F2 0.113(11) 0.068(8) 0.114(11) -0.061(8) 0.015(9) 0.005(8)
F3 0.119(12) 0.150(13) 0.066(8) -0.068(8) 0.024(8) -0.033(10)
C8 0.092(6) 0.053(5) 0.043(5) 0.004(4) 0.015(4) 0.040(5)

loop_
_atom_type_symbol
_atom_type_description
_atom_type_scat_dispersion_real
_atom_type_scat_dispersion_imag
_atom_type_scat_source
C C 0.0033 0.0016 'International Tables Vol C Tables 4.2.6.8 and 6.1.1.4'
H H 0.0000 0.0000 'International Tables Vol C Tables 4.2.6.8 and 6.1.1.4'
Cu Cu 0.3201 1.2651 'International Tables Vol C Tables 4.2.6.8 and 6.1.1.4'
F F 0.0171 0.0103 'International Tables Vol C Tables 4.2.6.8 and 6.1.1.4'
O O 0.0106 0.0060 'International Tables Vol C Tables 4.2.6.8 and 6.1.1.4'

loop_
_geom_angle_atom_site_label_1
_geom_angle_atom_site_label_2
_geom_angle_atom_site_label_3
_geom_angle
_geom_angle_site_symmetry_1
_geom_angle_site_symmetry_3
O2 C1 O1 125.8(3) . .
O2 C1 C2 117.4(3) . .
O1 C1 C2 116.8(3) . .
C3 C2 C4 120.6(4) . .
C3 C2 C1 120.1(3) . .
C4 C2 C1 119.2(3) . .
C2 C3 C2 120.1(5) . 23
C2 C3 H3 120.0 . .
C2 C3 H3 120.0 23 .
C2 C4 C5 119.6(4) . .
C2 C4 H4 120.2 . .
C5 C4 H4 120.2 . .
C4 C5 C4 119.6(5) 23 .
C4 C5 C6 120.1(3) 23 .
C4 C5 C6 120.1(3) . .
C8 C6 C8 59.9(5) 11 25
C8 C6 C7 90.4(5) 11 .
C8 C6 C7 118.9(5) 25 .
C8 C6 C7 118.9(5) 11 23
C8 C6 C7 90.4(5) 25 23
C7 C6 C7 57.1(5) . 23
C8 C6 C5 120.2(5) 11 .
C8 C6 C5 120.2(5) 25 .
C7 C6 C5 120.9(5) . .
C7 C6 C5 120.9(5) 23 .
O1 Cu1 O1 88.84(15) 24_655 .
O1 Cu1 O2 167.89(10) 24_655 6
O1 Cu1 O2 89.98(12) . 6
O1 Cu1 O2 89.98(12) 24_655 19_655
O1 Cu1 O2 167.89(10) . 19_655
O2 Cu1 O2 88.64(17) 6 19_655
O1 Cu1 O1W 96.73(15) 24_655 .
O1 Cu1 O1W 96.73(15) . .
O2 Cu1 O1W 95.38(15) 6 .
O2 Cu1 O1W 95.38(15) 19_655 .
O1 Cu1 Cu1 83.68(7) 24_655 19_655
O1 Cu1 Cu1 83.68(7) . 19_655
O2 Cu1 Cu1 84.21(7) 6 19_655
O2 Cu1 Cu1 84.21(7) 19_655 19_655
O1W Cu1 Cu1 179.4(2) . 19_655
C1 O1 Cu1 123.4(2) . .
C1 O2 Cu1 122.7(2) . 19_655
C8 C7 C7 90.0 . 23
C8 C7 C6 115.4(3) . .
C7 C7 C6 61.5(2) 23 .
C8 C7 C9 118.9 . .
C7 C7 C9 114.640(2) 23 .
C6 C7 C9 125.6(3) . .
C8 C7 C8 45.0(2) . 23
C7 C7 C8 44.9(2) 23 23
C6 C7 C8 88.0(3) . 23
C9 C7 C8 129.5 . 23
C8 C7 C8 84.8(3) . 11
C7 C7 C8 89.977(1) 23 11
C6 C7 C8 43.5(3) . 11
C9 C7 C8 144.11(18) . 11
C8 C7 C8 86.35(18) 23 11
C8 C7 H7A 123.7 . .
C7 C7 H7A 116.9 23 .
C6 C7 H7A 120.9 . .
C9 C7 H7A 6.1 . .
C8 C7 H7A 135.4 23 .
C8 C7 H7A 138.2 11 .
F2 C9 F3 104.3 . .
F2 C9 F1 111.3 . .
F3 C9 F1 106.2 . .
F2 C9 C7 108.5 . .
F3 C9 C7 113.4 . .
F1 C9 C7 112.8 . .
F2 C9 H7A 102.0 . .
F3 C9 H7A 122.1 . .
F1 C9 H7A 110.6 . .
C7 C9 H7A 9.2 . .
F1 F1 C9 121.4 23 .
C7 C8 C6 125.4(3) . 25
C7 C8 C8 90.0 . 23
C6 C8 C8 60.0(3) 25 23
C7 C8 C7 45.1(2) . 23
C6 C8 C7 93.2(4) 25 23
C8 C8 C7 44.9(2) 23 23
C7 C8 C7 95.2(3) . 11
C6 C8 C7 46.1(3) 25 11
C8 C8 C7 90.0 23 11
C7 C8 C7 93.65(18) 23 11
C7 C8 H8A 126.0 . .
C6 C8 H8A 106.5 25 .
C8 C8 H8A 105.6 23 .
C7 C8 H8A 127.3 23 .
C7 C8 H8A 134.9 11 .

loop_
_geom_bond_atom_site_label_1
_geom_bond_atom_site_label_2
_geom_bond_distance
_geom_bond_site_symmetry_2
C1 O2 1.254(4) .
C1 O1 1.268(4) .
C1 C2 1.496(5) .
C2 C3 1.380(4) .
C2 C4 1.382(5) .
C3 C2 1.380(4) 23
C3 H3 0.9300 .
C4 C5 1.401(5) .
C4 H4 0.9300 .
C5 C4 1.401(5) 23
C5 C6 1.508(8) .
C6 C8 1.369(7) 11
C6 C8 1.370(7) 25
C6 C7 1.433(7) .
C6 C7 1.433(7) 23
Cu1 O1 1.955(2) 24_655
Cu1 O1 1.955(2) .
Cu1 O2 1.962(2) 6
Cu1 O2 1.962(2) 19_655
Cu1 O1W 2.141(4) .
Cu1 Cu1 2.6583(10) 19_655
O2 Cu1 1.962(2) 19_655
C7 C8 1.3658 .
C7 C7 1.369(10) 23
C7 C9 1.6067 .
C7 C8 1.933(7) 23
C7 C8 1.988(10) 11
C7 H7A 0.9730 .
C9 F2 1.3364 .
C9 F3 1.3419 .
C9 F1 1.3468 .
C9 H7A 0.6476 .
F1 F1 1.306(10) 23
C8 C6 1.370(7) 25
C8 C8 1.368(10) 23
C8 C7 1.933(7) 23
C8 C7 1.988(10) 11
C8 H8A 0.9600 .

loop_
_geom_torsion_atom_site_label_1
_geom_torsion_atom_site_label_2
_geom_torsion_atom_site_label_3
_geom_torsion_atom_site_label_4
_geom_torsion
_geom_torsion_site_symmetry_1
_geom_torsion_site_symmetry_4
O2 C1 C2 C3 176.8(4) . .
O1 C1 C2 C3 -2.8(6) . .
O2 C1 C2 C4 1.3(6) . .
O1 C1 C2 C4 -178.3(3) . .
C4 C2 C3 C2 0.1(8) . 23
C1 C2 C3 C2 -175.4(3) . 23
C3 C2 C4 C5 0.4(7) . .
C1 C2 C4 C5 175.9(4) . .
C2 C4 C5 C4 -0.9(9) . 23
C2 C4 C5 C6 -176.4(5) . .
C4 C5 C6 C8 -123.0(5) 23 11
C4 C5 C6 C8 52.5(8) . 11
C4 C5 C6 C8 -52.5(8) 23 25
C4 C5 C6 C8 123.0(5) . 25
C4 C5 C6 C7 126.1(5) 23 .
C4 C5 C6 C7 -58.4(8) . .
C4 C5 C6 C7 58.4(8) 23 23
C4 C5 C6 C7 -126.1(5) . 23
O2 C1 O1 Cu1 -5.6(6) . .
C2 C1 O1 Cu1 174.0(2) . .
O1 Cu1 O1 C1 -81.1(3) 24_655 .
O2 Cu1 O1 C1 86.9(3) 6 .
O2 Cu1 O1 C1 3.4(7) 19_655 .
O1W Cu1 O1 C1 -177.7(3) . .
Cu1 Cu1 O1 C1 2.7(3) 19_655 .
O1 C1 O2 Cu1 5.4(6) . 19_655
C2 C1 O2 Cu1 -174.2(2) . 19_655
C8 C6 C7 C8 49.9(3) 11 .
C8 C6 C7 C8 -5.4(4) 25 .
C7 C6 C7 C8 -75.0(3) 23 .
C5 C6 C7 C8 176.0(3) . .
C8 C6 C7 C7 124.9(3) 11 23
C8 C6 C7 C7 69.6(3) 25 23
C5 C6 C7 C7 -109.0(5) . 23
C8 C6 C7 C9 -133.9(2) 11 .
C8 C6 C7 C9 170.8(3) 25 .
C7 C6 C7 C9 101.2(2) 23 .
C5 C6 C7 C9 -7.8(5) . .
C8 C6 C7 C8 86.8(4) 11 23
C8 C6 C7 C8 31.5(3) 25 23
C7 C6 C7 C8 -38.1(2) 23 23
C5 C6 C7 C8 -147.1(3) . 23
C8 C6 C7 C8 -55.3(5) 25 11
C7 C6 C7 C8 -124.9(3) 23 11
C5 C6 C7 C8 126.1(5) . 11
C8 C7 C9 F2 -96.0 . .
C7 C7 C9 F2 159.335(2) 23 .
C6 C7 C9 F2 87.9(3) . .
C8 C7 C9 F2 -149.8(3) 23 .
C8 C7 C9 F2 30.1(3) 11 .
C8 C7 C9 F3 19.4 . .
C7 C7 C9 F3 -85.288(1) 23 .
C6 C7 C9 F3 -156.7(3) . .
C8 C7 C9 F3 -34.4(3) 23 .
C8 C7 C9 F3 145.4(3) 11 .
C8 C7 C9 F1 140.1 . .
C7 C7 C9 F1 35.466(2) 23 .
C6 C7 C9 F1 -36.0(3) . .
C8 C7 C9 F1 86.3(3) 23 .
C8 C7 C9 F1 -93.8(3) 11 .
F2 C9 F1 F1 -160.4 . 23
F3 C9 F1 F1 86.6 . 23
C7 C9 F1 F1 -38.2 . 23
C7 C7 C8 C6 -52.2(4) 23 25
C6 C7 C8 C6 5.8(4) . 25
C9 C7 C8 C6 -170.7(4) . 25
C8 C7 C8 C6 -52.2(4) 23 25
C8 C7 C8 C6 37.7(4) 11 25
C7 C7 C8 C8 0.000(1) 23 23
C6 C7 C8 C8 58.1(3) . 23
C9 C7 C8 C8 -118.4 . 23
C8 C7 C8 C8 90.0 11 23
C6 C7 C8 C7 58.1(3) . 23
C9 C7 C8 C7 -118.4 . 23
C8 C7 C8 C7 0.000(1) 23 23
C8 C7 C8 C7 89.979(2) 11 23
C7 C7 C8 C7 -90.022(1) 23 11
C6 C7 C8 C7 -32.0(3) . 11
C9 C7 C8 C7 151.5 . 11
C8 C7 C8 C7 -90.0 23 11
C8 C7 C8 C7 0.0 11 11

loop_
_platon_squeeze_void_nr
_platon_squeeze_void_average_x
_platon_squeeze_void_average_y
_platon_squeeze_void_average_z
_platon_squeeze_void_volume
_platon_squeeze_void_count_electrons
_platon_squeeze_void_content
1 -0.083 -0.067 -0.003 6312 2650 ' '
